data_1516852
loop_
_publ_author_name
'Yan Z. Voloshin'
'Andrey Y. Lebedev'
'Valentin V. Novikov'
'Alexander V. Dolganov'
'Anna V. Vologzhanina'
'Ekaterina G. Lebed'
'Alexander A. Pavlov'
'Zoya A. Starikova'
'Michail I. Buzin'
'Yurii N. Bubnov'

_publ_section_title
;
 Template synthesis, X-ray structure, spectral and redox properties of the
 paramagnetic alkylboron-capped cobalt(II) clathrochelates and their
 diamagnetic iron(II)-containing analogs
;
_journal_name_full
;
Inorganica Chimica Acta
;
_journal_page_first 67
_journal_page_last 78
_journal_volume 399
_journal_year 2013
_chemical_formula_moiety 'C50 H48 B2 Co N6 O6'
_chemical_formula_sum 'C50 H48 B2 Co N6 O6'
_chemical_formula_weight 909.49
_space_group_IT_number 14
_symmetry_cell_setting monoclinic
_symmetry_space_group_name_Hall '-P 2ybc'
_symmetry_space_group_name_H-M 'P 1 21/c 1'
_atom_sites_solution_hydrogens geom
_atom_sites_solution_primary direct
_atom_sites_solution_secondary difmap
_cell_angle_alpha 90.00
_cell_angle_beta 94.148(4)
_cell_angle_gamma 90.00
_cell_formula_units_Z 4
_cell_length_a 20.168(4)
_cell_length_b 16.754(3)
_cell_length_c 13.375(3)
_cell_measurement_reflns_used 3679
_cell_measurement_temperature 100(2)
_cell_measurement_theta_max 22.91
_cell_measurement_theta_min 2.25
_cell_volume 4507.5(16)
_computing_cell_refinement 'APEX2 (Bruker, 2005)'
_computing_data_collection 'APEX2 (Bruker, 2005)'
_computing_data_reduction 'APEX2 (Bruker, 2005)'
_computing_molecular_graphics 'SHELXTL ver. 5.1 (Sheldrick, 2008)'
_computing_publication_material 'SHELXTL ver. 5.1 (Sheldrick, 2008)'
_computing_structure_refinement 'SHELXTL ver. 5.1 (Sheldrick, 2008)'
_computing_structure_solution 'SHELXTL ver. 5.1 (Sheldrick, 2008)'
_diffrn_ambient_temperature 100(2)
_diffrn_measured_fraction_theta_full 0.999
_diffrn_measured_fraction_theta_max 0.999
_diffrn_measurement_device_type 'Bruker APEX-II CCD'
_diffrn_measurement_method '\w scans'
_diffrn_radiation_monochromator graphite
_diffrn_radiation_source 'fine-focus sealed tube'
_diffrn_radiation_type MoK\a
_diffrn_radiation_wavelength 0.71073
_diffrn_reflns_av_R_equivalents 0.0787
_diffrn_reflns_av_sigmaI/netI 0.0774
_diffrn_reflns_limit_h_max 26
_diffrn_reflns_limit_h_min -26
_diffrn_reflns_limit_k_max 21
_diffrn_reflns_limit_k_min -20
_diffrn_reflns_limit_l_max 17
_diffrn_reflns_limit_l_min -17
_diffrn_reflns_number 37866
_diffrn_reflns_theta_full 27.50
_diffrn_reflns_theta_max 27.50
_diffrn_reflns_theta_min 1.58
_diffrn_standards_number 0
_exptl_absorpt_coefficient_mu 0.438
_exptl_absorpt_correction_T_max 0.915
_exptl_absorpt_correction_T_min 0.890
_exptl_absorpt_correction_type multi-scan
_exptl_absorpt_process_details 'SADABS (Sheldrick, 1998)'
_exptl_crystal_colour brown
_exptl_crystal_density_diffrn 1.340
_exptl_crystal_density_method 'not measured'
_exptl_crystal_description rhombic
_exptl_crystal_F_000 1900
_exptl_crystal_size_max 0.36
_exptl_crystal_size_mid 0.22
_exptl_crystal_size_min 0.21
_refine_diff_density_max 1.550
_refine_diff_density_min -1.566
_refine_diff_density_rms 0.102
_refine_ls_extinction_method none
_refine_ls_goodness_of_fit_ref 1.020
_refine_ls_hydrogen_treatment constr
_refine_ls_matrix_type full
_refine_ls_number_parameters 452
_refine_ls_number_reflns 10344
_refine_ls_number_restraints 3
_refine_ls_restrained_S_all 1.025
_refine_ls_R_factor_all 0.1377
_refine_ls_R_factor_gt 0.0863
_refine_ls_shift/su_max 0.000
_refine_ls_shift/su_mean 0.000
_refine_ls_structure_factor_coef Fsqd
_refine_ls_weighting_details 'calc w=1/[\s^2^(Fo^2^)+(0.0300P)^2^+25.0000P] where P=(Fo^2^+2Fc^2^)/3'
_refine_ls_weighting_scheme calc
_refine_ls_wR_factor_gt 0.1708
_refine_ls_wR_factor_ref 0.1997
_reflns_number_gt 6466
_reflns_number_total 10344
_reflns_threshold_expression I>2\s(I)
_cod_data_source_file ICA-2013-399-67-78-1.CIF
_cod_data_source_block a
_cod_original_cell_volume 4507.4(15)
_cod_original_sg_symbol_H-M 'P 21/c'
_cod_database_code 1516852

loop_
_symmetry_equiv_pos_as_xyz
'x, y, z'
'-x, y+1/2, -z+1/2'
'-x, -y, -z'
'x, -y-1/2, z-1/2'

loop_
_atom_site_label
_atom_site_type_symbol
_atom_site_fract_x
_atom_site_fract_y
_atom_site_fract_z
_atom_site_U_iso_or_equiv
_atom_site_adp_type
_atom_site_occupancy
_atom_site_symmetry_multiplicity
_atom_site_calc_flag
_atom_site_refinement_flags
_atom_site_disorder_assembly
_atom_site_disorder_group
Co1 Co 0.25967(3) 0.48916(4) 0.37230(4) 0.02398(16) Uani 1 1 d . . .
B1 B 0.3529(3) 0.4580(4) 0.2067(4) 0.0304(12) Uani 1 1 d . A .
B2 B 0.1557(3) 0.5298(3) 0.5206(4) 0.0287(12) Uani 1 1 d . B .
O1 O 0.38438(15) 0.5123(2) 0.2863(2) 0.0330(8) Uani 1 1 d . . .
O2 O 0.22185(16) 0.5613(2) 0.5573(2) 0.0297(7) Uani 1 1 d . . .
O3 O 0.33481(15) 0.3803(2) 0.2523(2) 0.0274(7) Uani 1 1 d . . .
O4 O 0.15978(15) 0.4415(2) 0.5029(2) 0.0283(7) Uani 1 1 d . . .
O5 O 0.29424(16) 0.4980(2) 0.1555(2) 0.0319(8) Uani 1 1 d . . .
O6 O 0.13046(16) 0.5696(2) 0.4259(2) 0.0341(8) Uani 1 1 d . . .
N1 N 0.34418(19) 0.5348(2) 0.3586(3) 0.0276(9) Uani 1 1 d . . .
N2 N 0.27207(19) 0.5488(2) 0.4959(3) 0.0266(8) Uani 1 1 d . . .
N3 N 0.29209(17) 0.3877(2) 0.3267(3) 0.0245(8) Uani 1 1 d . . .
N4 N 0.20206(17) 0.4184(2) 0.4335(3) 0.0248(8) Uani 1 1 d . . .
N5 N 0.24384(19) 0.5111(3) 0.2175(3) 0.0289(9) Uani 1 1 d . . .
N6 N 0.1732(2) 0.5626(3) 0.3508(3) 0.0309(9) Uani 1 1 d . . .
C1 C 0.3714(2) 0.5792(3) 0.4322(3) 0.0299(11) Uani 1 1 d . . .
C2 C 0.3239(2) 0.5949(3) 0.5077(3) 0.0251(10) Uani 1 1 d . . .
C3 C 0.2619(2) 0.3236(3) 0.3538(3) 0.0253(10) Uani 1 1 d . . .
C4 C 0.2120(2) 0.3413(3) 0.4253(3) 0.0249(10) Uani 1 1 d . . .
C5 C 0.1972(2) 0.5596(3) 0.1850(3) 0.0296(10) Uani 1 1 d . . .
C6 C 0.1478(3) 0.5742(3) 0.2601(3) 0.0313(11) Uani 1 1 d . . .
C7 C 0.44165(15) 0.6053(3) 0.4424(3) 0.0683(9) Uani 1 1 d G . .
C8 C 0.47268(19) 0.6369(3) 0.3618(2) 0.0683(9) Uani 1 1 d G . .
H8A H 0.4486 0.6427 0.2985 0.082 Uiso 1 1 calc R . .
C9 C 0.5390(2) 0.6600(3) 0.3738(3) 0.0683(9) Uani 1 1 d G . .
H9A H 0.5602 0.6816 0.3187 0.082 Uiso 1 1 calc R . .
C10 C 0.57421(15) 0.6516(3) 0.4664(3) 0.0683(9) Uani 1 1 d G . .
H10A H 0.6195 0.6674 0.4746 0.082 Uiso 1 1 calc R . .
C11 C 0.54317(19) 0.6200(3) 0.5470(2) 0.0683(9) Uani 1 1 d G . .
H11A H 0.5673 0.6142 0.6103 0.082 Uiso 1 1 calc R . .
C12 C 0.4769(2) 0.5968(3) 0.5350(3) 0.0683(9) Uani 1 1 d G . .
H12A H 0.4557 0.5752 0.5901 0.082 Uiso 1 1 calc R . .
C13 C 0.33058(18) 0.66292(15) 0.57789(19) 0.0273(10) Uani 1 1 d G . .
C14 C 0.35022(19) 0.73639(19) 0.5419(2) 0.0402(13) Uani 1 1 d G . .
H14A H 0.3626 0.7410 0.4749 0.048 Uiso 1 1 calc R . .
C15 C 0.3517(2) 0.80310(15) 0.6038(3) 0.0586(18) Uani 1 1 d G . .
H15A H 0.3651 0.8533 0.5791 0.070 Uiso 1 1 calc R . .
C16 C 0.3336(2) 0.79635(19) 0.7017(3) 0.069(2) Uani 1 1 d G . .
H16A H 0.3346 0.8419 0.7440 0.083 Uiso 1 1 calc R . .
C17 C 0.3139(2) 0.7229(2) 0.7377(2) 0.0545(17) Uani 1 1 d G . .
H17A H 0.3015 0.7183 0.8047 0.065 Uiso 1 1 calc R . .
C18 C 0.31242(18) 0.65616(17) 0.6758(2) 0.0329(11) Uani 1 1 d G . .
H18A H 0.2990 0.6059 0.7005 0.040 Uiso 1 1 calc R . .
C19 C 0.2716(2) 0.24300(18) 0.3136(3) 0.0583(7) Uani 1 1 d G . .
C20 C 0.21747(17) 0.2027(2) 0.2674(3) 0.0583(7) Uani 1 1 d G . .
H20A H 0.1750 0.2275 0.2611 0.070 Uiso 1 1 calc R . .
C21 C 0.22546(18) 0.1260(2) 0.2303(3) 0.0583(7) Uani 1 1 d G . .
H21A H 0.1885 0.0985 0.1987 0.070 Uiso 1 1 calc R . .
C22 C 0.2876(2) 0.08971(18) 0.2395(3) 0.0583(7) Uani 1 1 d G . .
H22A H 0.2930 0.0373 0.2141 0.070 Uiso 1 1 calc R . .
C23 C 0.34169(17) 0.1300(2) 0.2857(3) 0.0583(7) Uani 1 1 d G . .
H23A H 0.3841 0.1052 0.2919 0.070 Uiso 1 1 calc R . .
C24 C 0.33369(18) 0.2067(2) 0.3227(3) 0.0583(7) Uani 1 1 d G . .
H24A H 0.3707 0.2342 0.3543 0.070 Uiso 1 1 calc R . .
C25 C 0.18102(15) 0.27886(17) 0.4846(2) 0.0296(11) Uani 1 1 d G . .
C26 C 0.11326(14) 0.27981(19) 0.4975(2) 0.0366(12) Uani 1 1 d G . .
H26A H 0.0861 0.3213 0.4685 0.044 Uiso 1 1 calc R . .
C27 C 0.08519(14) 0.2201(2) 0.5529(3) 0.0483(15) Uani 1 1 d G . .
H27A H 0.0389 0.2207 0.5618 0.058 Uiso 1 1 calc R . .
C28 C 0.1249(2) 0.15934(19) 0.5954(2) 0.0542(18) Uani 1 1 d G . .
H28A H 0.1057 0.1185 0.6332 0.065 Uiso 1 1 calc R . .
C29 C 0.1927(2) 0.15839(17) 0.5824(2) 0.0510(16) Uani 1 1 d G . .
H29A H 0.2198 0.1169 0.6114 0.061 Uiso 1 1 calc R . .
C30 C 0.22072(13) 0.2182(2) 0.5270(2) 0.0379(12) Uani 1 1 d G . .
H30A H 0.2670 0.2175 0.5182 0.046 Uiso 1 1 calc R . .
C31 C 0.19281(19) 0.60175(17) 0.08651(17) 0.0331(11) Uani 1 1 d G . .
C32 C 0.20598(19) 0.56304(15) -0.0018(2) 0.0340(11) Uani 1 1 d G . .
H32A H 0.2187 0.5084 -0.0004 0.041 Uiso 1 1 calc R . .
C33 C 0.2005(2) 0.6042(2) -0.09227(17) 0.0520(16) Uani 1 1 d G . .
H33A H 0.2095 0.5778 -0.1526 0.062 Uiso 1 1 calc R . .
C34 C 0.1818(2) 0.6841(2) -0.0944(2) 0.0550(17) Uani 1 1 d G . .
H34A H 0.1781 0.7122 -0.1562 0.066 Uiso 1 1 calc R . .
C35 C 0.1686(2) 0.72281(15) -0.0061(3) 0.0459(14) Uani 1 1 d G . .
H35A H 0.1559 0.7774 -0.0075 0.055 Uiso 1 1 calc R . .
C36 C 0.17415(19) 0.68164(17) 0.0844(2) 0.0387(12) Uani 1 1 d G . .
H36A H 0.1652 0.7081 0.1448 0.046 Uiso 1 1 calc R . .
C37 C 0.07688(13) 0.5906(2) 0.2284(2) 0.0388(13) Uani 1 1 d G . .
C38 C 0.03613(19) 0.6342(3) 0.2877(2) 0.064(2) Uani 1 1 d G . .
H38A H 0.0540 0.6570 0.3489 0.077 Uiso 1 1 calc R . .
C39 C -0.03075(19) 0.6443(3) 0.2576(2) 0.093(3) Uani 1 1 d G . .
H39A H -0.0586 0.6741 0.2981 0.112 Uiso 1 1 calc R . .
C40 C -0.05688(14) 0.6109(3) 0.1681(3) 0.077(3) Uani 1 1 d G . .
H40A H -0.1026 0.6178 0.1475 0.093 Uiso 1 1 calc R . .
C41 C -0.01613(16) 0.5673(3) 0.1088(2) 0.0498(16) Uani 1 1 d G . .
H41A H -0.0340 0.5445 0.0476 0.060 Uiso 1 1 calc R . .
C42 C 0.05075(15) 0.5572(2) 0.1389(2) 0.0362(12) Uani 1 1 d G . .
H42A H 0.0786 0.5274 0.0983 0.043 Uiso 1 1 calc R . .
C43 C 0.4063(2) 0.4411(3) 0.1271(4) 0.0399(13) Uani 1 1 d D . .
H43A H 0.4036 0.4842 0.0796 0.048 Uiso 1 1 d R A .
H43B H 0.3922 0.3937 0.0913 0.048 Uiso 1 1 d R . .
C47 C 0.1055(3) 0.5444(4) 0.6048(4) 0.0526(18) Uani 1 1 d . . .
H47A H 0.1226 0.5880 0.6455 0.063 Uiso 1 1 d R B .
H47B H 0.1066 0.4979 0.6467 0.063 Uiso 1 1 d R . .
C44A C 0.4756(4) 0.4302(9) 0.1585(9) 0.035(3) Uiso 0.40 1 d PD A 1
H44A H 0.4798 0.3850 0.2061 0.042 Uiso 0.40 1 calc PR A 1
H44B H 0.4919 0.4787 0.1948 0.042 Uiso 0.40 1 calc PR A 1
C45A C 0.5190(6) 0.4145(8) 0.0742(9) 0.033(3) Uiso 0.40 1 d PD A 1
H45A H 0.5627 0.3957 0.1037 0.040 Uiso 0.40 1 calc PR A 1
H45B H 0.5266 0.4659 0.0404 0.040 Uiso 0.40 1 calc PR A 1
C46A C 0.4938(12) 0.3538(12) -0.0067(15) 0.099(7) Uiso 0.40 1 d PD A 1
H46A H 0.5308 0.3374 -0.0457 0.149 Uiso 0.40 1 calc PR A 1
H46B H 0.4590 0.3785 -0.0512 0.149 Uiso 0.40 1 calc PR A 1
H46C H 0.4757 0.3069 0.0257 0.149 Uiso 0.40 1 calc PR A 1
C44B C 0.4632(4) 0.3823(6) 0.1683(7) 0.042(2) Uiso 0.60 1 d PD A 2
H44C H 0.4808 0.4019 0.2349 0.050 Uiso 0.60 1 calc PR A 2
H44D H 0.4430 0.3293 0.1785 0.050 Uiso 0.60 1 calc PR A 2
C45B C 0.5222(6) 0.3711(8) 0.1027(9) 0.059(3) Uiso 0.60 1 d P A 2
H45C H 0.5366 0.3147 0.1095 0.070 Uiso 0.60 1 calc PR A 2
H45D H 0.5052 0.3787 0.0321 0.070 Uiso 0.60 1 calc PR A 2
C46B C 0.5827(8) 0.4217(10) 0.1199(12) 0.101(5) Uiso 0.60 1 d P A 2
H46D H 0.6137 0.4098 0.0689 0.151 Uiso 0.60 1 calc PR A 2
H46E H 0.6040 0.4106 0.1866 0.151 Uiso 0.60 1 calc PR A 2
H46F H 0.5700 0.4782 0.1157 0.151 Uiso 0.60 1 calc PR A 2
C48A C 0.0389(5) 0.5610(6) 0.5783(7) 0.032(2) Uiso 0.50 1 d P B 3
H48A H 0.0178 0.5121 0.5493 0.038 Uiso 0.50 1 calc PR B 3
H48B H 0.0368 0.6022 0.5250 0.038 Uiso 0.50 1 calc PR B 3
C49A C -0.0029(5) 0.5906(6) 0.6647(8) 0.031(2) Uiso 0.50 1 d P B 3
H49A H 0.0061 0.5552 0.7234 0.037 Uiso 0.50 1 calc PR B 3
H49B H -0.0506 0.5855 0.6428 0.037 Uiso 0.50 1 calc PR B 3
C50A C 0.0113(5) 0.6786(7) 0.6980(8) 0.039(2) Uiso 0.50 1 d P B 3
H50A H -0.0227 0.6963 0.7419 0.058 Uiso 0.50 1 calc PR B 3
H50B H 0.0104 0.7131 0.6387 0.058 Uiso 0.50 1 calc PR B 3
H50C H 0.0552 0.6818 0.7343 0.058 Uiso 0.50 1 calc PR B 3
C48B C 0.0654(4) 0.6128(6) 0.6111(7) 0.0259(19) Uiso 0.50 1 d P B 4
H48C H 0.0416 0.6210 0.5445 0.031 Uiso 0.50 1 calc PR B 4
H48D H 0.0953 0.6591 0.6236 0.031 Uiso 0.50 1 calc PR B 4
C49B C 0.0134(6) 0.6149(7) 0.6899(8) 0.035(2) Uiso 0.50 1 d P B 4
H49C H -0.0135 0.6642 0.6802 0.042 Uiso 0.50 1 calc PR B 4
H49D H -0.0170 0.5689 0.6787 0.042 Uiso 0.50 1 calc PR B 4
C50B C 0.0418(7) 0.6126(9) 0.7921(11) 0.068(4) Uiso 0.50 1 d P B 4
H50D H 0.0063 0.6055 0.8376 0.102 Uiso 0.50 1 calc PR B 4
H50E H 0.0652 0.6628 0.8078 0.102 Uiso 0.50 1 calc PR B 4
H50F H 0.0732 0.5681 0.8001 0.102 Uiso 0.50 1 calc PR B 4

loop_
_atom_site_aniso_label
_atom_site_aniso_U_11
_atom_site_aniso_U_22
_atom_site_aniso_U_33
_atom_site_aniso_U_23
_atom_site_aniso_U_13
_atom_site_aniso_U_12
Co1 0.0224(3) 0.0328(4) 0.0168(3) -0.0033(3) 0.0014(2) 0.0060(3)
B1 0.027(3) 0.038(3) 0.027(3) -0.013(2) 0.003(2) -0.003(2)
B2 0.029(3) 0.040(3) 0.017(2) 0.003(2) 0.000(2) 0.016(2)
O1 0.0278(16) 0.045(2) 0.0275(16) -0.0193(15) 0.0104(13) -0.0078(16)
O2 0.0344(18) 0.0379(19) 0.0169(14) -0.0037(13) 0.0027(13) 0.0121(15)
O3 0.0210(15) 0.0353(19) 0.0264(16) -0.0151(14) 0.0054(13) 0.0012(14)
O4 0.0229(16) 0.043(2) 0.0200(15) 0.0019(14) 0.0054(12) 0.0083(14)
O5 0.0321(17) 0.044(2) 0.0201(15) -0.0070(14) 0.0087(13) -0.0003(16)
O6 0.0356(19) 0.051(2) 0.0157(15) 0.0031(14) 0.0045(13) 0.0247(17)
N1 0.030(2) 0.032(2) 0.0214(18) -0.0063(16) 0.0056(16) 0.0012(17)
N2 0.031(2) 0.032(2) 0.0164(17) -0.0033(15) 0.0038(15) 0.0103(17)
N3 0.0182(18) 0.034(2) 0.0207(18) -0.0070(16) -0.0004(14) 0.0032(16)
N4 0.0182(18) 0.039(2) 0.0167(17) -0.0006(16) -0.0027(14) 0.0082(16)
N5 0.030(2) 0.040(2) 0.0169(17) -0.0031(17) 0.0044(15) 0.0049(18)
N6 0.039(2) 0.038(2) 0.0162(18) -0.0010(16) 0.0042(16) 0.0123(19)
C1 0.038(3) 0.030(3) 0.021(2) -0.0060(19) 0.003(2) 0.001(2)
C2 0.035(3) 0.024(2) 0.017(2) -0.0001(17) 0.0001(18) 0.005(2)
C3 0.019(2) 0.031(3) 0.025(2) -0.0050(18) -0.0069(17) 0.0003(19)
C4 0.020(2) 0.036(3) 0.018(2) -0.0019(18) -0.0060(17) 0.0024(19)
C5 0.040(3) 0.031(3) 0.018(2) -0.0032(19) 0.0006(19) 0.005(2)
C6 0.043(3) 0.035(3) 0.016(2) 0.0029(19) 0.0007(19) 0.016(2)
C7 0.0505(16) 0.098(2) 0.0577(16) -0.0395(17) 0.0094(13) -0.0287(16)
C8 0.0505(16) 0.098(2) 0.0577(16) -0.0395(17) 0.0094(13) -0.0287(16)
C9 0.0505(16) 0.098(2) 0.0577(16) -0.0395(17) 0.0094(13) -0.0287(16)
C10 0.0505(16) 0.098(2) 0.0577(16) -0.0395(17) 0.0094(13) -0.0287(16)
C11 0.0505(16) 0.098(2) 0.0577(16) -0.0395(17) 0.0094(13) -0.0287(16)
C12 0.0505(16) 0.098(2) 0.0577(16) -0.0395(17) 0.0094(13) -0.0287(16)
C13 0.039(3) 0.022(2) 0.020(2) -0.0015(18) 0.0003(19) 0.011(2)
C14 0.054(3) 0.026(3) 0.041(3) 0.006(2) 0.007(3) 0.009(2)
C15 0.067(4) 0.020(3) 0.091(5) -0.004(3) 0.020(4) 0.006(3)
C16 0.069(5) 0.049(4) 0.095(5) -0.048(4) 0.040(4) -0.013(3)
C17 0.062(4) 0.062(4) 0.042(3) -0.030(3) 0.019(3) -0.020(3)
C18 0.043(3) 0.033(3) 0.022(2) -0.004(2) 0.001(2) -0.002(2)
C19 0.0694(18) 0.0437(15) 0.0626(17) -0.0183(13) 0.0099(15) -0.0141(13)
C20 0.0694(18) 0.0437(15) 0.0626(17) -0.0183(13) 0.0099(15) -0.0141(13)
C21 0.0694(18) 0.0437(15) 0.0626(17) -0.0183(13) 0.0099(15) -0.0141(13)
C22 0.0694(18) 0.0437(15) 0.0626(17) -0.0183(13) 0.0099(15) -0.0141(13)
C23 0.0694(18) 0.0437(15) 0.0626(17) -0.0183(13) 0.0099(15) -0.0141(13)
C24 0.0694(18) 0.0437(15) 0.0626(17) -0.0183(13) 0.0099(15) -0.0141(13)
C25 0.036(3) 0.035(3) 0.017(2) -0.0030(19) -0.0039(19) -0.004(2)
C26 0.036(3) 0.048(3) 0.025(2) 0.001(2) -0.004(2) -0.006(2)
C27 0.058(4) 0.058(4) 0.028(3) -0.002(3) 0.001(3) -0.027(3)
C28 0.094(5) 0.042(4) 0.026(3) -0.004(2) -0.002(3) -0.030(3)
C29 0.090(5) 0.031(3) 0.029(3) 0.000(2) -0.015(3) -0.004(3)
C30 0.057(3) 0.032(3) 0.023(2) -0.005(2) -0.011(2) 0.005(2)
C31 0.047(3) 0.032(3) 0.020(2) 0.0010(19) 0.004(2) 0.002(2)
C32 0.049(3) 0.034(3) 0.020(2) -0.001(2) 0.003(2) 0.002(2)
C33 0.082(5) 0.055(4) 0.021(2) 0.007(2) 0.015(3) 0.014(3)
C34 0.072(4) 0.057(4) 0.039(3) 0.024(3) 0.022(3) 0.017(3)
C35 0.059(4) 0.030(3) 0.050(3) 0.011(3) 0.013(3) 0.003(3)
C36 0.056(3) 0.030(3) 0.031(3) -0.002(2) 0.007(2) 0.002(2)
C37 0.049(3) 0.047(3) 0.020(2) 0.010(2) 0.001(2) 0.026(3)
C38 0.069(4) 0.100(5) 0.022(3) -0.006(3) -0.008(3) 0.064(4)
C39 0.078(5) 0.173(9) 0.026(3) -0.011(4) -0.008(3) 0.097(6)
C40 0.054(4) 0.144(8) 0.033(3) 0.004(4) -0.005(3) 0.065(5)
C41 0.046(3) 0.075(4) 0.027(3) 0.001(3) -0.006(2) 0.031(3)
C42 0.041(3) 0.046(3) 0.021(2) 0.006(2) 0.000(2) 0.019(2)
C43 0.039(3) 0.045(3) 0.038(3) -0.020(2) 0.016(2) -0.010(2)
C47 0.052(4) 0.088(5) 0.018(2) 0.007(3) 0.007(2) 0.043(3)

loop_
_atom_type_symbol
_atom_type_description
_atom_type_scat_dispersion_real
_atom_type_scat_dispersion_imag
_atom_type_scat_source
C C 0.0033 0.0016 'International Tables Vol C Tables 4.2.6.8 and 6.1.1.4'
H H 0.0000 0.0000 'International Tables Vol C Tables 4.2.6.8 and 6.1.1.4'
B B 0.0013 0.0007 'International Tables Vol C Tables 4.2.6.8 and 6.1.1.4'
N N 0.0061 0.0033 'International Tables Vol C Tables 4.2.6.8 and 6.1.1.4'
O O 0.0106 0.0060 'International Tables Vol C Tables 4.2.6.8 and 6.1.1.4'
Co Co 0.3494 0.9721 'International Tables Vol C Tables 4.2.6.8 and 6.1.1.4'

loop_
_geom_angle_atom_site_label_1
_geom_angle_atom_site_label_2
_geom_angle_atom_site_label_3
_geom_angle
N4 Co1 N1 152.18(16)
N4 Co1 N2 89.96(16)
N1 Co1 N2 79.16(16)
N4 Co1 N3 79.49(16)
N1 Co1 N3 89.86(16)
N2 Co1 N3 134.26(15)
N4 Co1 N5 118.83(15)
N1 Co1 N5 84.68(15)
N2 Co1 N5 138.80(17)
N3 Co1 N5 82.76(15)
N4 Co1 N6 84.18(16)
N1 Co1 N6 119.11(17)
N2 Co1 N6 82.58(15)
N3 Co1 N6 138.99(15)
N5 Co1 N6 72.71(14)
O5 B1 O3 111.8(4)
O5 B1 O1 109.5(4)
O3 B1 O1 110.0(4)
O5 B1 C43 109.1(4)
O3 B1 C43 108.3(4)
O1 B1 C43 108.0(4)
O2 B2 O6 111.5(4)
O2 B2 O4 110.1(4)
O6 B2 O4 109.1(4)
O2 B2 C47 108.3(4)
O6 B2 C47 109.8(4)
O4 B2 C47 108.0(5)
N1 O1 B1 115.3(3)
N2 O2 B2 115.7(3)
N3 O3 B1 113.7(3)
N4 O4 B2 115.6(4)
N5 O5 B1 113.2(3)
N6 O6 B2 112.9(3)
C1 N1 O1 116.7(4)
C1 N1 Co1 119.0(3)
O1 N1 Co1 123.1(3)
C2 N2 O2 117.4(4)
C2 N2 Co1 117.7(3)
O2 N2 Co1 122.5(3)
C3 N3 O3 117.4(4)
C3 N3 Co1 117.6(3)
O3 N3 Co1 123.6(3)
C4 N4 O4 116.4(4)
C4 N4 Co1 118.6(3)
O4 N4 Co1 123.6(3)
C5 N5 O5 116.7(4)
C5 N5 Co1 119.7(3)
O5 N5 Co1 119.9(3)
C6 N6 O6 116.3(4)
C6 N6 Co1 118.4(3)
O6 N6 Co1 120.0(3)
N1 C1 C2 111.0(4)
N1 C1 C7 125.4(4)
C2 C1 C7 123.5(4)
N2 C2 C1 111.7(4)
N2 C2 C13 124.8(4)
C1 C2 C13 122.9(4)
N3 C3 C4 111.8(4)
N3 C3 C19 125.4(4)
C4 C3 C19 122.6(4)
N4 C4 C3 111.7(4)
N4 C4 C25 125.3(4)
C3 C4 C25 122.9(4)
N5 C5 C6 112.5(4)
N5 C5 C31 126.1(4)
C6 C5 C31 121.3(4)
N6 C6 C5 111.6(4)
N6 C6 C37 127.0(4)
C5 C6 C37 121.0(4)
C8 C7 C12 120.0
C8 C7 C1 121.5(3)
C12 C7 C1 118.5(3)
C7 C8 C9 120.0
C7 C8 H8A 120.0
C9 C8 H8A 120.0
C8 C9 C10 120.0
C8 C9 H9A 120.0
C10 C9 H9A 120.0
C9 C10 C11 120.0
C9 C10 H10A 120.0
C11 C10 H10A 120.0
C12 C11 C10 120.0
C12 C11 H11A 120.0
C10 C11 H11A 120.0
C11 C12 C7 120.0
C11 C12 H12A 120.0
C7 C12 H12A 120.0
C14 C13 C18 120.0
C14 C13 C2 118.6(3)
C18 C13 C2 121.2(3)
C15 C14 C13 120.0
C15 C14 H14A 120.0
C13 C14 H14A 120.0
C14 C15 C16 120.0
C14 C15 H15A 120.0
C16 C15 H15A 120.0
C17 C16 C15 120.0
C17 C16 H16A 120.0
C15 C16 H16A 120.0
C18 C17 C16 120.0
C18 C17 H17A 120.0
C16 C17 H17A 120.0
C17 C18 C13 120.0
C17 C18 H18A 120.0
C13 C18 H18A 120.0
C20 C19 C24 120.0
C20 C19 C3 119.2(3)
C24 C19 C3 120.8(3)
C21 C20 C19 120.0
C21 C20 H20A 120.0
C19 C20 H20A 120.0
C22 C21 C20 120.0
C22 C21 H21A 120.0
C20 C21 H21A 120.0
C21 C22 C23 120.0
C21 C22 H22A 120.0
C23 C22 H22A 120.0
C24 C23 C22 120.0
C24 C23 H23A 120.0
C22 C23 H23A 120.0
C23 C24 C19 120.0
C23 C24 H24A 120.0
C19 C24 H24A 120.0
C26 C25 C30 120.0
C26 C25 C4 121.1(3)
C30 C25 C4 118.9(3)
C27 C26 C25 120.0
C27 C26 H26A 120.0
C25 C26 H26A 120.0
C26 C27 C28 120.0
C26 C27 H27A 120.0
C28 C27 H27A 120.0
C27 C28 C29 120.0
C27 C28 H28A 120.0
C29 C28 H28A 120.0
C30 C29 C28 120.0
C30 C29 H29A 120.0
C28 C29 H29A 120.0
C29 C30 C25 120.0
C29 C30 H30A 120.0
C25 C30 H30A 120.0
C32 C31 C36 120.0
C32 C31 C5 121.8(3)
C36 C31 C5 118.2(3)
C33 C32 C31 120.0
C33 C32 H32A 120.0
C31 C32 H32A 120.0
C32 C33 C34 120.0
C32 C33 H33A 120.0
C34 C33 H33A 120.0
C33 C34 C35 120.0
C33 C34 H34A 120.0
C35 C34 H34A 120.0
C36 C35 C34 120.0
C36 C35 H35A 120.0
C34 C35 H35A 120.0
C35 C36 C31 120.0
C35 C36 H36A 120.0
C31 C36 H36A 120.0
C38 C37 C42 120.0
C38 C37 C6 122.0(3)
C42 C37 C6 117.9(3)
C39 C38 C37 120.0
C39 C38 H38A 120.0
C37 C38 H38A 120.0
C38 C39 C40 120.0
C38 C39 H39A 120.0
C40 C39 H39A 120.0
C41 C40 C39 120.0
C41 C40 H40A 120.0
C39 C40 H40A 120.0
C40 C41 C42 120.0
C40 C41 H41A 120.0
C42 C41 H41A 120.0
C41 C42 C37 120.0
C41 C42 H42A 120.0
C37 C42 H42A 120.0
C44A C43 C44B 32.4(6)
C44A C43 B1 121.1(6)
C44B C43 B1 112.7(5)
C44A C43 H43A 107.2
C44B C43 H43A 134.7
B1 C43 H43A 107.5
C44A C43 H43B 106.6
C44B C43 H43B 80.7
B1 C43 H43B 106.9
H43A C43 H43B 106.9
C48A C47 C48B 46.0(6)
C48A C47 B2 120.2(5)
C48B C47 B2 124.5(6)
C48A C47 H47A 107.1
C48B C47 H47A 62.1
B2 C47 H47A 107.4
C48A C47 H47B 107.0
C48B C47 H47B 127.9
B2 C47 H47B 107.5
H47A C47 H47B 107.1
C43 C44A C45A 114.2(9)
C43 C44A H44A 108.7
C45A C44A H44A 108.7
C43 C44A H44B 108.7
C45A C44A H44B 108.7
H44A C44A H44B 107.6
C44A C45A C46A 117.5(13)
C44A C45A H45A 107.9
C46A C45A H45A 107.9
C44A C45A H45B 107.9
C46A C45A H45B 107.9
H45A C45A H45B 107.2
C45B C44B C43 116.7(8)
C45B C44B H44C 108.1
C43 C44B H44C 108.1
C45B C44B H44D 108.1
C43 C44B H44D 108.1
H44C C44B H44D 107.3
C46B C45B C44B 120.0(11)
C46B C45B H45C 107.3
C44B C45B H45C 107.3
C46B C45B H45D 107.3
C44B C45B H45D 107.3
H45C C45B H45D 106.9
C45B C46B H46D 109.5
C45B C46B H46E 109.5
H46D C46B H46E 109.5
C45B C46B H46F 109.5
H46D C46B H46F 109.5
H46E C46B H46F 109.5
C47 C48A C49A 116.0(8)
C47 C48A H48A 108.3
C49A C48A H48A 108.3
C47 C48A H48B 108.3
C49A C48A H48B 108.3
H48A C48A H48B 107.4
C48A C49A C50A 114.4(9)
C48A C49A H49A 108.7
C50A C49A H49A 108.7
C48A C49A H49B 108.7
C50A C49A H49B 108.7
H49A C49A H49B 107.6
C47 C48B C49B 118.8(8)
C47 C48B H47A 41.5
C49B C48B H47A 113.7
C47 C48B H48C 107.6
C49B C48B H48C 107.6
H47A C48B H48C 137.2
C47 C48B H48D 107.6
C49B C48B H48D 107.6
H47A C48B H48D 70.8
H48C C48B H48D 107.0
C50B C49B C48B 113.8(10)
C50B C49B H49C 108.8
C48B C49B H49C 108.8
C50B C49B H49D 108.8
C48B C49B H49D 108.8
H49C C49B H49D 107.7

loop_
_geom_bond_atom_site_label_1
_geom_bond_atom_site_label_2
_geom_bond_distance
Co1 N4 1.888(4)
Co1 N1 1.889(4)
Co1 N2 1.932(4)
Co1 N3 1.936(4)
Co1 N5 2.105(4)
Co1 N6 2.136(4)
B1 O5 1.484(7)
B1 O3 1.494(7)
B1 O1 1.505(6)
B1 C43 1.593(7)
B2 O2 1.485(6)
B2 O6 1.488(6)
B2 O4 1.501(7)
B2 C47 1.587(7)
O1 N1 1.359(4)
O2 N2 1.366(5)
O3 N3 1.368(4)
O4 N4 1.361(4)
O5 N5 1.374(4)
O6 N6 1.375(5)
N1 C1 1.321(6)
N2 C2 1.300(6)
N3 C3 1.299(6)
N4 C4 1.314(6)
N5 C5 1.293(6)
N6 C6 1.297(6)
C1 C2 1.466(6)
C1 C7 1.479(6)
C2 C13 1.476(5)
C3 C4 1.467(6)
C3 C19 1.471(5)
C4 C25 1.478(5)
C5 C6 1.487(6)
C5 C31 1.491(5)
C6 C37 1.488(5)
C7 C8 1.3900
C7 C12 1.3900
C8 C9 1.3900
C8 H8A 0.9500
C9 C10 1.3900
C9 H9A 0.9500
C10 C11 1.3900
C10 H10A 0.9500
C11 C12 1.3900
C11 H11A 0.9500
C12 H12A 0.9500
C13 C14 1.3900
C13 C18 1.3900
C14 C15 1.3900
C14 H14A 0.9500
C15 C16 1.3900
C15 H15A 0.9500
C16 C17 1.3900
C16 H16A 0.9500
C17 C18 1.3900
C17 H17A 0.9500
C18 H18A 0.9500
C19 C20 1.3900
C19 C24 1.3900
C20 C21 1.3900
C20 H20A 0.9500
C21 C22 1.3900
C21 H21A 0.9500
C22 C23 1.3900
C22 H22A 0.9500
C23 C24 1.3900
C23 H23A 0.9500
C24 H24A 0.9500
C25 C26 1.3900
C25 C30 1.3900
C26 C27 1.3900
C26 H26A 0.9500
C27 C28 1.3900
C27 H27A 0.9500
C28 C29 1.3900
C28 H28A 0.9500
C29 C30 1.3900
C29 H29A 0.9500
C30 H30A 0.9500
C31 C32 1.3900
C31 C36 1.3900
C32 C33 1.3900
C32 H32A 0.9500
C33 C34 1.3900
C33 H33A 0.9500
C34 C35 1.3900
C34 H34A 0.9500
C35 C36 1.3900
C35 H35A 0.9500
C36 H36A 0.9500
C37 C38 1.3900
C37 C42 1.3900
C38 C39 1.3900
C38 H38A 0.9500
C39 C40 1.3900
C39 H39A 0.9500
C40 C41 1.3900
C40 H40A 0.9500
C41 C42 1.3900
C41 H41A 0.9500
C42 H42A 0.9500
C43 C44A 1.441(8)
C43 C44B 1.581(7)
C43 H43A 0.9599
C43 H43B 0.9600
C47 C48A 1.391(11)
C47 C48B 1.408(10)
C47 H47A 0.9601
C47 H47B 0.9599
C44A C45A 1.501(17)
C44A H44A 0.9900
C44A H44B 0.9900
C45A C46A 1.544(10)
C45A H45A 0.9900
C45A H45B 0.9900
C46A H46A 0.9800
C46A H46B 0.9800
C46A H46C 0.9800
C44B C45B 1.541(14)
C44B H44C 0.9900
C44B H44D 0.9900
C45B C46B 1.490(18)
C45B H45C 0.9900
C45B H45D 0.9900
C46B H46D 0.9800
C46B H46E 0.9800
C46B H46F 0.9800
C48A C49A 1.560(14)
C48A H48A 0.9900
C48A H48B 0.9900
C49A C50A 1.561(15)
C49A H49A 0.9900
C49A H49B 0.9900
C50A H50A 0.9800
C50A H50B 0.9800
C50A H50C 0.9800
C48B C49B 1.541(14)
C48B H47A 1.2806
C48B H48C 0.9900
C48B H48D 0.9900
C49B C50B 1.444(17)
C49B H49C 0.9900
C49B H49D 0.9900
C50B H50D 0.9800
C50B H50E 0.9800
C50B H50F 0.9800

loop_
_geom_torsion_atom_site_label_1
_geom_torsion_atom_site_label_2
_geom_torsion_atom_site_label_3
_geom_torsion_atom_site_label_4
_geom_torsion
O5 B1 O1 N1 59.1(5)
O3 B1 O1 N1 -64.2(5)
C43 B1 O1 N1 177.8(4)
O6 B2 O2 N2 -63.1(5)
O4 B2 O2 N2 58.2(5)
C47 B2 O2 N2 176.1(4)
O5 B1 O3 N3 -63.6(4)
O1 B1 O3 N3 58.4(5)
C43 B1 O3 N3 176.2(3)
O2 B2 O4 N4 -60.8(4)
O6 B2 O4 N4 61.9(5)
C47 B2 O4 N4 -178.8(3)
O3 B1 O5 N5 56.9(5)
O1 B1 O5 N5 -65.3(5)
C43 B1 O5 N5 176.7(4)
O2 B2 O6 N6 57.0(5)
O4 B2 O6 N6 -64.8(5)
C47 B2 O6 N6 177.0(5)
B1 O1 N1 C1 176.7(4)
B1 O1 N1 Co1 9.7(5)
N4 Co1 N1 C1 -66.5(5)
N2 Co1 N1 C1 2.1(4)
N3 Co1 N1 C1 -133.2(4)
N5 Co1 N1 C1 144.1(4)
N6 Co1 N1 C1 77.2(4)
N4 Co1 N1 O1 100.2(4)
N2 Co1 N1 O1 168.8(4)
N3 Co1 N1 O1 33.5(4)
N5 Co1 N1 O1 -49.2(3)
N6 Co1 N1 O1 -116.1(3)
B2 O2 N2 C2 159.0(4)
B2 O2 N2 Co1 -3.2(5)
N4 Co1 N2 C2 160.6(3)
N1 Co1 N2 C2 6.4(3)
N3 Co1 N2 C2 85.4(4)
N5 Co1 N2 C2 -62.4(4)
N6 Co1 N2 C2 -115.3(4)
N4 Co1 N2 O2 -37.2(3)
N1 Co1 N2 O2 168.5(3)
N3 Co1 N2 O2 -112.4(3)
N5 Co1 N2 O2 99.8(4)
N6 Co1 N2 O2 46.9(3)
B1 O3 N3 C3 164.3(4)
B1 O3 N3 Co1 -1.7(4)
N4 Co1 N3 C3 1.4(3)
N1 Co1 N3 C3 155.6(3)
N2 Co1 N3 C3 80.9(4)
N5 Co1 N3 C3 -119.8(3)
N6 Co1 N3 C3 -66.8(4)
N4 Co1 N3 O3 167.4(3)
N1 Co1 N3 O3 -38.4(3)
N2 Co1 N3 O3 -113.0(3)
N5 Co1 N3 O3 46.2(3)
N6 Co1 N3 O3 99.2(3)
B2 O4 N4 C4 172.5(4)
B2 O4 N4 Co1 6.6(5)
N1 Co1 N4 C4 -64.3(5)
N2 Co1 N4 C4 -130.4(3)
N3 Co1 N4 C4 4.8(3)
N5 Co1 N4 C4 80.4(3)
N6 Co1 N4 C4 147.0(3)
N1 Co1 N4 O4 101.3(4)
N2 Co1 N4 O4 35.2(3)
N3 Co1 N4 O4 170.4(3)
N5 Co1 N4 O4 -114.0(3)
N6 Co1 N4 O4 -47.4(3)
B1 O5 N5 C5 166.3(4)
B1 O5 N5 Co1 8.1(5)
N4 Co1 N5 C5 78.4(4)
N1 Co1 N5 C5 -117.4(4)
N2 Co1 N5 C5 -50.5(5)
N3 Co1 N5 C5 152.1(4)
N6 Co1 N5 C5 5.4(4)
N4 Co1 N5 O5 -124.1(3)
N1 Co1 N5 O5 40.2(3)
N2 Co1 N5 O5 107.0(4)
N3 Co1 N5 O5 -50.4(3)
N6 Co1 N5 O5 162.9(4)
B2 O6 N6 C6 160.4(5)
B2 O6 N6 Co1 6.6(5)
N4 Co1 N6 C6 -112.4(4)
N1 Co1 N6 C6 83.8(4)
N2 Co1 N6 C6 156.9(4)
N3 Co1 N6 C6 -45.7(5)
N5 Co1 N6 C6 10.3(4)
N4 Co1 N6 O6 40.9(3)
N1 Co1 N6 O6 -122.9(3)
N2 Co1 N6 O6 -49.8(3)
N3 Co1 N6 O6 107.6(4)
N5 Co1 N6 O6 163.6(4)
O1 N1 C1 C2 -176.5(4)
Co1 N1 C1 C2 -8.9(5)
O1 N1 C1 C7 -0.7(7)
Co1 N1 C1 C7 166.9(4)
O2 N2 C2 C1 -175.6(4)
Co1 N2 C2 C1 -12.5(5)
O2 N2 C2 C13 -4.2(6)
Co1 N2 C2 C13 158.9(3)
N1 C1 C2 N2 13.4(6)
C7 C1 C2 N2 -162.5(4)
N1 C1 C2 C13 -158.1(4)
C7 C1 C2 C13 26.0(7)
O3 N3 C3 C4 -173.3(3)
Co1 N3 C3 C4 -6.4(5)
O3 N3 C3 C19 2.2(6)
Co1 N3 C3 C19 169.1(3)
O4 N4 C4 C3 -175.9(3)
Co1 N4 C4 C3 -9.2(5)
O4 N4 C4 C25 0.3(6)
Co1 N4 C4 C25 166.9(3)
N3 C3 C4 N4 9.8(5)
C19 C3 C4 N4 -165.9(4)
N3 C3 C4 C25 -166.4(4)
C19 C3 C4 C25 17.9(6)
O5 N5 C5 C6 -176.0(4)
Co1 N5 C5 C6 -17.7(6)
O5 N5 C5 C31 0.7(7)
Co1 N5 C5 C31 158.9(3)
O6 N6 C6 C5 -176.0(4)
Co1 N6 C6 C5 -21.8(6)
O6 N6 C6 C37 -2.8(7)
Co1 N6 C6 C37 151.4(4)
N5 C5 C6 N6 25.1(6)
C31 C5 C6 N6 -151.7(4)
N5 C5 C6 C37 -148.5(4)
C31 C5 C6 C37 34.7(7)
N1 C1 C7 C8 46.4(7)
C2 C1 C7 C8 -138.4(4)
N1 C1 C7 C12 -133.0(4)
C2 C1 C7 C12 42.3(6)
C12 C7 C8 C9 0.0
C1 C7 C8 C9 -179.3(5)
C7 C8 C9 C10 0.0
C8 C9 C10 C11 0.0
C9 C10 C11 C12 0.0
C10 C11 C12 C7 0.0
C8 C7 C12 C11 0.0
C1 C7 C12 C11 179.4(5)
N2 C2 C13 C14 -129.4(4)
C1 C2 C13 C14 41.0(5)
N2 C2 C13 C18 45.3(5)
C1 C2 C13 C18 -144.4(4)
C18 C13 C14 C15 0.0
C2 C13 C14 C15 174.7(4)
C13 C14 C15 C16 0.0
C14 C15 C16 C17 0.0
C15 C16 C17 C18 0.0
C16 C17 C18 C13 0.0
C14 C13 C18 C17 0.0
C2 C13 C18 C17 -174.6(4)
N3 C3 C19 C20 -120.7(4)
C4 C3 C19 C20 54.3(5)
N3 C3 C19 C24 60.3(5)
C4 C3 C19 C24 -124.6(4)
C24 C19 C20 C21 0.0
C3 C19 C20 C21 -179.0(4)
C19 C20 C21 C22 0.0
C20 C21 C22 C23 0.0
C21 C22 C23 C24 0.0
C22 C23 C24 C19 0.0
C20 C19 C24 C23 0.0
C3 C19 C24 C23 179.0(4)
N4 C4 C25 C26 46.8(5)
C3 C4 C25 C26 -137.4(3)
N4 C4 C25 C30 -133.7(4)
C3 C4 C25 C30 42.0(5)
C30 C25 C26 C27 0.0
C4 C25 C26 C27 179.4(3)
C25 C26 C27 C28 0.0
C26 C27 C28 C29 0.0
C27 C28 C29 C30 0.0
C28 C29 C30 C25 0.0
C26 C25 C30 C29 0.0
C4 C25 C30 C29 -179.5(3)
N5 C5 C31 C32 43.6(6)
C6 C5 C31 C32 -140.0(4)
N5 C5 C31 C36 -137.2(4)
C6 C5 C31 C36 39.2(5)
C36 C31 C32 C33 0.0
C5 C31 C32 C33 179.2(4)
C31 C32 C33 C34 0.0
C32 C33 C34 C35 0.0
C33 C34 C35 C36 0.0
C34 C35 C36 C31 0.0
C32 C31 C36 C35 0.0
C5 C31 C36 C35 -179.2(4)
N6 C6 C37 C38 33.5(7)
C5 C6 C37 C38 -153.9(4)
N6 C6 C37 C42 -143.0(5)
C5 C6 C37 C42 29.6(6)
C42 C37 C38 C39 0.0
C6 C37 C38 C39 -176.4(4)
C37 C38 C39 C40 0.0
C38 C39 C40 C41 0.0
C39 C40 C41 C42 0.0
C40 C41 C42 C37 0.0
C38 C37 C42 C41 0.0
C6 C37 C42 C41 176.6(4)
O5 B1 C43 C44A 157.3(8)
O3 B1 C43 C44A -80.7(8)
O1 B1 C43 C44A 38.4(9)
O5 B1 C43 C44B -167.4(5)
O3 B1 C43 C44B -45.4(6)
O1 B1 C43 C44B 73.6(6)
O2 B2 C47 C48A 146.3(7)
O6 B2 C47 C48A 24.4(9)
O4 B2 C47 C48A -94.5(8)
O2 B2 C47 C48B 91.4(7)
O6 B2 C47 C48B -30.5(9)
O4 B2 C47 C48B -149.3(7)
C44B C43 C44A C45A 95.9(16)
B1 C43 C44A C45A 179.7(9)
C43 C44A C45A C46A -44.9(19)
C44A C43 C44B C45B -59.4(12)
B1 C43 C44B C45B -172.0(7)
C43 C44B C45B C46B 92.9(13)
C48B C47 C48A C49A -58.1(9)
B2 C47 C48A C49A -168.5(7)
C47 C48A C49A C50A 74.5(12)
C48A C47 C48B C49B 72.7(10)
B2 C47 C48B C49B 173.3(7)
C47 C48B C49B C50B 64.1(14)
